data_1544165
loop_
_publ_author_name
'Nishikawa, Daiki'
'Hirano, Koji'
'Miura, Masahiro'

_publ_section_title
;
 Copper-Catalyzed Regio- and Stereoselective Aminoboration of
 Alkenylboronates.
;
_journal_issue 19
_journal_name_full 'Organic letters'
_journal_page_first 4856
_journal_page_last 4859
_journal_paper_doi 10.1021/acs.orglett.6b02338
_journal_volume 18
_journal_year 2016
_chemical_formula_moiety 'C32 H39 B2 N5 O'
_chemical_formula_sum 'C32 H39 B2 N5 O'
_chemical_formula_weight 531.31
_space_group_crystal_system monoclinic
_space_group_IT_number 14
_space_group_name_Hall '-P 2ybc'
_space_group_name_H-M_alt 'P 1 21/c 1'
_symmetry_space_group_name_Hall '-P 2ybc'
_symmetry_space_group_name_H-M 'P 1 21/c 1'
_atom_sites_solution_hydrogens geom
_atom_sites_solution_primary direct
_atom_sites_solution_secondary difmap
_cell_angle_alpha 90.0000
_cell_angle_beta 100.941(12)
_cell_angle_gamma 90.0000
_cell_formula_units_Z 4
_cell_length_a 11.904(12)
_cell_length_b 10.2654(10)
_cell_length_c 23.98(2)
_cell_measurement_reflns_used 2695
_cell_measurement_temperature 173
_cell_measurement_theta_max 27.50
_cell_measurement_theta_min 3.30
_cell_volume 2877(4)
_computing_cell_refinement 'CrystalClear-SM Expert 2.0 r15'
_computing_data_collection 'CrystalClear-SM Expert 2.0 r15 (Rigaku, 2011)'
_computing_data_reduction 'CrystalClear-SM Expert 2.0 r15'
_computing_molecular_graphics 'CrystalStructure 4.2.1'
_computing_publication_material 'CrystalStructure 4.2.1 (Rigaku, 2016)'
_computing_structure_refinement 'SHELXL Version 2014/7 (Sheldrick, 2008)'
_computing_structure_solution 'Il Milione (Burla, et al., 2007)'
_diffrn_ambient_temperature 173
_diffrn_detector_area_resol_mean 13.653
_diffrn_measured_fraction_theta_full 0.996
_diffrn_measured_fraction_theta_max 0.990
_diffrn_measurement_device_type 'Rigaku XtaLAB mini'
_diffrn_measurement_method \w
_diffrn_radiation_type 'Mo K\a'
_diffrn_radiation_wavelength 0.71075
_diffrn_reflns_av_R_equivalents 0.1050
_diffrn_reflns_Laue_measured_fraction_full 0.996
_diffrn_reflns_Laue_measured_fraction_max 0.990
_diffrn_reflns_limit_h_max 15
_diffrn_reflns_limit_h_min -12
_diffrn_reflns_limit_k_max 10
_diffrn_reflns_limit_k_min -13
_diffrn_reflns_limit_l_max 31
_diffrn_reflns_limit_l_min -23
_diffrn_reflns_number 12766
_diffrn_reflns_point_group_measured_fraction_full 0.996
_diffrn_reflns_point_group_measured_fraction_max 0.990
_diffrn_reflns_theta_full 25.242
_diffrn_reflns_theta_max 27.573
_diffrn_reflns_theta_min 3.268
_diffrn_standards_number 0
_exptl_absorpt_coefficient_mu 0.074
_exptl_absorpt_correction_T_max 0.983
_exptl_absorpt_correction_T_min 0.978
_exptl_absorpt_correction_type numerical
_exptl_absorpt_process_details 'NUMABS (Rigaku, 1999)'
_exptl_crystal_colour colorless
_exptl_crystal_density_diffrn 1.227
_exptl_crystal_density_method 'not measured'
_exptl_crystal_description prism
_exptl_crystal_F_000 1136.00
_exptl_crystal_size_max 0.340
_exptl_crystal_size_mid 0.270
_exptl_crystal_size_min 0.230
_refine_diff_density_max 0.22
_refine_diff_density_min -0.23
_refine_ls_extinction_method none
_refine_ls_goodness_of_fit_ref 1.022
_refine_ls_hydrogen_treatment constr
_refine_ls_number_parameters 361
_refine_ls_number_reflns 6599
_refine_ls_number_restraints 0
_refine_ls_R_factor_all 0.2192
_refine_ls_R_factor_gt 0.0980
_refine_ls_shift/su_max 0.000
_refine_ls_structure_factor_coef Fsqd
_refine_ls_weighting_details 'w = 1/[\s^2^(Fo^2^)+(0.0540P)^2^] where P=(Fo^2^+2Fc^2^)/3'
_refine_ls_weighting_scheme calc
_refine_ls_wR_factor_gt 0.1762
_refine_ls_wR_factor_ref 0.2360
_reflns_Friedel_coverage 0.000
_reflns_number_gt 2618
_reflns_number_total 6599
_reflns_threshold_expression F^2^>2.0\s(F^2^)
_cod_data_source_file ol6b02338_si_003.cif
_cod_data_source_block 545
_cod_depositor_comments 'Adding full bibliography for 1544164--1544165.cif.'
_cod_database_code 1544165

loop_
_space_group_symop_id
_space_group_symop_operation_xyz
1 +X,+Y,+Z
2 -X,1/2+Y,1/2-Z
3 -X,-Y,-Z
4 +X,-1/2-Y,-1/2+Z

loop_
_atom_site_label
_atom_site_type_symbol
_atom_site_fract_x
_atom_site_fract_y
_atom_site_fract_z
_atom_site_U_iso_or_equiv
_atom_site_adp_type
_atom_site_occupancy
_atom_site_site_symmetry_order
_atom_site_calc_flag
_atom_site_refinement_flags_posn
_atom_site_refinement_flags_adp
O37 O 1.0990(3) 0.3936(3) 0.80043(13) 0.0650(10) Uani 1 1 d . .
N1 N 0.5850(3) 0.2357(3) 0.79028(12) 0.0370(8) Uani 1 1 d . .
H1 H 0.5739 0.2917 0.8165 0.044 Uiso 1 1 calc R U
N2 N 0.7128(3) 0.1142(3) 0.74418(12) 0.0425(9) Uani 1 1 d . .
H2 H 0.7825 0.0876 0.7428 0.051 Uiso 1 1 calc R U
N4 N 0.6575(3) 0.1618(3) 0.94721(12) 0.0406(9) Uani 1 1 d . .
H4 H 0.7084 0.2152 0.9664 0.049 Uiso 1 1 calc R U
N35 N 0.6079(3) -0.0022(3) 0.87596(13) 0.0405(9) Uani 1 1 d . .
H35 H 0.6278 -0.0574 0.8515 0.049 Uiso 1 1 calc R U
N36 N 0.9061(3) 0.2456(3) 0.82062(13) 0.0434(9) Uani 1 1 d . .
C2 C 0.4672(4) 0.0775(4) 0.92771(15) 0.0348(9) Uani 1 1 d . .
C3 C 0.5493(4) 0.1596(4) 0.96113(15) 0.0357(10) Uani 1 1 d . .
C5 C 0.4913(4) 0.1958(4) 0.75058(15) 0.0348(9) Uani 1 1 d . .
C6 C 0.6238(4) 0.0777(4) 0.69995(15) 0.0385(10) Uani 1 1 d . .
C7 C 0.4176(4) 0.0771(4) 0.66206(16) 0.0408(10) Uani 1 1 d . .
C8 C 0.7996(4) 0.2209(4) 0.84278(15) 0.0394(10) Uani 1 1 d . .
H8 H 0.7803 0.3018 0.8622 0.047 Uiso 1 1 calc R U
C9 C 0.5211(4) 0.2347(4) 1.00345(15) 0.0434(11) Uani 1 1 d . .
H9 H 0.5772 0.2890 1.0255 0.052 Uiso 1 1 calc R U
C10 C 0.3804(4) 0.2318(4) 0.75365(18) 0.0496(12) Uani 1 1 d . .
H10 H 0.3659 0.2839 0.7843 0.060 Uiso 1 1 calc R U
C11 C 0.6428(4) 0.0081(4) 0.65398(15) 0.0439(11) Uani 1 1 d . .
H11 H 0.7186 -0.0135 0.6503 0.053 Uiso 1 1 calc R U
C12 C 0.8121(4) 0.1068(4) 0.88662(16) 0.0405(10) Uani 1 1 d . .
H12 H 0.8664 0.1371 0.9213 0.049 Uiso 1 1 calc R U
C13 C 1.0452(5) -0.3006(5) 0.94718(19) 0.0711(16) Uani 1 1 d . .
H13A H 1.0818 -0.2439 0.9789 0.085 Uiso 1 1 calc R U
H13B H 0.9853 -0.3520 0.9607 0.085 Uiso 1 1 calc R U
C14 C 0.3543(4) 0.0761(4) 0.93932(16) 0.0419(10) Uani 1 1 d . .
C15 C 0.4411(4) 0.0000(4) 0.61669(16) 0.0489(12) Uani 1 1 d . .
H15 H 0.3794 -0.0305 0.5886 0.059 Uiso 1 1 calc R U
C16 C 0.4093(4) 0.2316(4) 1.01437(17) 0.0488(12) Uani 1 1 d . .
H16 H 0.3904 0.2829 1.0442 0.059 Uiso 1 1 calc R U
C17 C 1.0087(4) 0.2619(5) 0.86404(17) 0.0500(12) Uani 1 1 d . .
H17A H 1.0203 0.1836 0.8886 0.060 Uiso 1 1 calc R U
H17B H 0.9992 0.3379 0.8882 0.060 Uiso 1 1 calc R U
C18 C 0.3283(4) 0.1563(4) 0.98274(17) 0.0519(13) Uani 1 1 d . .
H18 H 0.2526 0.1574 0.9899 0.062 Uiso 1 1 calc R U
C19 C 0.8641(4) -0.0154(4) 0.86572(16) 0.0439(11) Uani 1 1 d . .
H19A H 0.8053 -0.0607 0.8377 0.053 Uiso 1 1 calc R U
H19B H 0.9274 0.0099 0.8464 0.053 Uiso 1 1 calc R U
C20 C 0.3074(4) 0.1160(5) 0.66723(19) 0.0548(13) Uani 1 1 d . .
H20 H 0.2437 0.0895 0.6394 0.066 Uiso 1 1 calc R U
C21 C 0.2901(4) 0.1907(5) 0.71129(19) 0.0557(13) Uani 1 1 d . .
H21 H 0.2142 0.2159 0.7135 0.067 Uiso 1 1 calc R U
C22 C 0.8935(4) 0.3650(4) 0.78597(17) 0.0478(12) Uani 1 1 d . .
H22A H 0.8853 0.4411 0.8103 0.057 Uiso 1 1 calc R U
H22B H 0.8236 0.3589 0.7562 0.057 Uiso 1 1 calc R U
C23 C 0.3030(4) -0.0847(5) 0.86581(18) 0.0521(12) Uani 1 1 d . .
H23 H 0.2472 -0.1409 0.8447 0.063 Uiso 1 1 calc R U
C24 C 0.5501(5) -0.0313(4) 0.61238(17) 0.0508(12) Uani 1 1 d . .
H24 H 0.5635 -0.0805 0.5807 0.061 Uiso 1 1 calc R U
C25 C 0.4127(4) -0.0823(4) 0.85418(17) 0.0470(11) Uani 1 1 d . .
H25 H 0.4308 -0.1354 0.8247 0.056 Uiso 1 1 calc R U
C26 C 1.1118(4) 0.2822(5) 0.83683(19) 0.0616(14) Uani 1 1 d . .
H26A H 1.1806 0.2934 0.8669 0.074 Uiso 1 1 calc R U
H26B H 1.1234 0.2038 0.8145 0.074 Uiso 1 1 calc R U
C27 C 0.9879(4) -0.2147(4) 0.89846(17) 0.0499(12) Uani 1 1 d . .
H27A H 0.9423 -0.2708 0.8690 0.060 Uiso 1 1 calc R U
H27B H 1.0483 -0.1729 0.8813 0.060 Uiso 1 1 calc R U
C28 C 0.2744(4) -0.0078(5) 0.90693(17) 0.0528(12) Uani 1 1 d . .
H28 H 0.1986 -0.0108 0.9140 0.063 Uiso 1 1 calc R U
C30 C 0.9096(4) -0.1077(5) 0.91423(17) 0.0597(14) Uani 1 1 d . .
H30A H 0.8440 -0.1491 0.9272 0.072 Uiso 1 1 calc R U
H30B H 0.9525 -0.0566 0.9464 0.072 Uiso 1 1 calc R U
C31 C 0.9965(4) 0.3834(5) 0.75861(18) 0.0616(14) Uani 1 1 d . .
H31A H 1.0028 0.3087 0.7333 0.074 Uiso 1 1 calc R U
H31B H 0.9866 0.4634 0.7351 0.074 Uiso 1 1 calc R U
C32 C 1.1855(5) -0.4805(5) 0.9796(2) 0.0714(15) Uani 1 1 d . .
H32A H 1.2417 -0.5363 0.9662 0.086 Uiso 1 1 calc R U
H32B H 1.2237 -0.4292 1.0122 0.086 Uiso 1 1 calc R U
H32C H 1.1261 -0.5349 0.9910 0.086 Uiso 1 1 calc R U
C33 C 0.5109(3) 0.1152(4) 0.70473(14) 0.0320(9) Uani 1 1 d . .
C34 C 0.4952(4) -0.0042(4) 0.88485(14) 0.0351(10) Uani 1 1 d . .
C39 C 1.1327(5) -0.3919(5) 0.9334(2) 0.0761(17) Uani 1 1 d . .
H39A H 1.0969 -0.4454 0.9004 0.091 Uiso 1 1 calc R U
H39B H 1.1943 -0.3400 0.9215 0.091 Uiso 1 1 calc R U
B29 B 0.6917(4) 0.0851(5) 0.90476(19) 0.0377(11) Uani 1 1 d . .
B38 B 0.6973(5) 0.1913(5) 0.79094(18) 0.0398(12) Uani 1 1 d . .

loop_
_atom_site_aniso_label
_atom_site_aniso_U_11
_atom_site_aniso_U_22
_atom_site_aniso_U_33
_atom_site_aniso_U_23
_atom_site_aniso_U_13
_atom_site_aniso_U_12
O37 0.044(2) 0.081(2) 0.069(2) 0.0143(18) 0.0074(17) -0.019(2)
N1 0.035(2) 0.038(2) 0.0377(17) -0.0034(14) 0.0059(15) -0.0025(18)
N2 0.0249(19) 0.059(2) 0.0427(19) 0.0021(17) 0.0040(15) 0.0088(19)
N4 0.042(2) 0.043(2) 0.0361(18) -0.0037(15) 0.0052(16) -0.0040(19)
N35 0.041(2) 0.045(2) 0.0393(18) 0.0005(15) 0.0174(16) 0.005(2)
N36 0.032(2) 0.055(2) 0.0422(19) 0.0038(16) 0.0035(16) -0.0025(19)
C2 0.035(2) 0.036(2) 0.033(2) 0.0040(17) 0.0062(17) 0.007(2)
C3 0.041(3) 0.037(2) 0.032(2) 0.0101(17) 0.0129(18) 0.004(2)
C5 0.029(2) 0.034(2) 0.040(2) 0.0060(17) 0.0046(18) 0.003(2)
C6 0.033(3) 0.045(3) 0.036(2) 0.0092(18) 0.0038(18) 0.004(2)
C7 0.036(3) 0.039(2) 0.042(2) 0.0074(18) -0.0055(19) -0.007(2)
C8 0.033(3) 0.046(3) 0.041(2) -0.0023(19) 0.0140(18) -0.006(2)
C9 0.058(3) 0.038(2) 0.033(2) -0.0001(18) 0.005(2) 0.002(2)
C10 0.041(3) 0.055(3) 0.055(3) 0.003(2) 0.013(2) 0.008(3)
C11 0.049(3) 0.044(3) 0.038(2) -0.0013(19) 0.007(2) 0.009(2)
C12 0.037(3) 0.046(3) 0.038(2) -0.0045(18) 0.0077(18) -0.001(2)
C13 0.068(4) 0.083(4) 0.064(3) 0.021(3) 0.017(3) 0.031(3)
C14 0.038(3) 0.042(3) 0.045(2) 0.0019(19) 0.007(2) 0.008(2)
C15 0.056(3) 0.038(3) 0.044(2) -0.0018(19) -0.011(2) -0.014(3)
C16 0.060(4) 0.046(3) 0.043(2) -0.004(2) 0.015(2) 0.012(3)
C17 0.035(3) 0.065(3) 0.048(2) 0.003(2) 0.001(2) -0.014(3)
C18 0.053(3) 0.057(3) 0.048(3) 0.005(2) 0.015(2) 0.021(3)
C19 0.042(3) 0.048(3) 0.044(2) 0.0010(19) 0.014(2) 0.005(2)
C20 0.042(3) 0.063(3) 0.053(3) 0.006(2) -0.006(2) -0.006(3)
C21 0.029(3) 0.066(3) 0.069(3) 0.011(3) 0.005(2) 0.006(3)
C22 0.043(3) 0.057(3) 0.043(2) 0.004(2) 0.007(2) -0.006(3)
C23 0.043(3) 0.059(3) 0.053(3) -0.008(2) 0.005(2) -0.009(3)
C24 0.068(4) 0.041(3) 0.044(3) -0.005(2) 0.013(2) 0.000(3)
C25 0.048(3) 0.050(3) 0.044(2) -0.005(2) 0.011(2) 0.004(3)
C26 0.037(3) 0.081(4) 0.064(3) 0.010(3) 0.003(2) -0.017(3)
C27 0.037(3) 0.057(3) 0.053(3) 0.005(2) 0.002(2) 0.003(3)
C28 0.039(3) 0.064(3) 0.059(3) -0.005(2) 0.016(2) 0.002(3)
C30 0.055(3) 0.080(4) 0.047(3) 0.011(2) 0.017(2) 0.021(3)
C31 0.045(3) 0.086(4) 0.052(3) 0.012(3) 0.006(2) -0.020(3)
C32 0.056(4) 0.059(3) 0.090(4) 0.011(3) -0.009(3) 0.007(3)
C33 0.032(2) 0.028(2) 0.036(2) 0.0052(16) 0.0056(17) 0.003(2)
C34 0.032(2) 0.038(2) 0.035(2) 0.0037(17) 0.0051(17) 0.001(2)
C39 0.073(4) 0.074(4) 0.076(3) 0.003(3) -0.002(3) 0.027(4)
B29 0.035(3) 0.037(3) 0.040(3) 0.007(2) 0.006(2) 0.003(3)
B38 0.041(3) 0.044(3) 0.036(3) 0.002(2) 0.011(2) 0.003(3)

loop_
_atom_type_symbol
_atom_type_description
_atom_type_scat_dispersion_real
_atom_type_scat_dispersion_imag
_atom_type_scat_source
C C 0.0033 0.0016
;
International Tables for Crystallography
(Vol. C, Tables 4.2.6.8 and 6.1.1.4)
;
H H 0.0000 0.0000
;
International Tables for Crystallography
(Vol. C, Table 6.1.1.4)
;
B B 0.0013 0.0007
;
International Tables for Crystallography
(Vol. C, Tables 4.2.6.8 and 6.1.1.4)
;
N N 0.0061 0.0033
;
International Tables for Crystallography
(Vol. C, Tables 4.2.6.8 and 6.1.1.4)
;
O O 0.0106 0.0060
;
International Tables for Crystallography
(Vol. C, Tables 4.2.6.8 and 6.1.1.4)
;

loop_
_geom_angle_atom_site_label_1
_geom_angle_atom_site_label_2
_geom_angle_atom_site_label_3
_geom_angle
C26 O37 C31 110.4(4)
C5 N1 B38 123.5(3)
C5 N1 H1 118.3
B38 N1 H1 118.3
C6 N2 B38 123.9(4)
C6 N2 H2 118.1
B38 N2 H2 118.1
C3 N4 B29 125.0(4)
C3 N4 H4 117.5
B29 N4 H4 117.5
C34 N35 B29 122.8(4)
C34 N35 H35 118.6
B29 N35 H35 118.6
C17 N36 C22 106.9(3)
C17 N36 C8 114.8(3)
C22 N36 C8 110.0(3)
C34 C2 C3 122.0(4)
C34 C2 C14 119.9(4)
C3 C2 C14 118.1(4)
C9 C3 N4 122.6(4)
C9 C3 C2 121.0(4)
N4 C3 C2 116.4(3)
N1 C5 C10 122.4(4)
N1 C5 C33 118.2(4)
C10 C5 C33 119.4(4)
C11 C6 N2 122.2(4)
C11 C6 C33 120.6(4)
N2 C6 C33 117.2(4)
C20 C7 C15 123.6(4)
C20 C7 C33 118.5(4)
C15 C7 C33 117.9(4)
N36 C8 C12 112.9(3)
N36 C8 B38 109.3(3)
C12 C8 B38 110.1(3)
N36 C8 H8 108.1
C12 C8 H8 108.1
B38 C8 H8 108.1
C3 C9 C16 120.1(4)
C3 C9 H9 120.0
C16 C9 H9 120.0
C5 C10 C21 119.3(4)
C5 C10 H10 120.3
C21 C10 H10 120.3
C6 C11 C24 119.8(4)
C6 C11 H11 120.1
C24 C11 H11 120.1
C19 C12 C8 112.9(3)
C19 C12 B29 114.7(4)
C8 C12 B29 108.2(3)
C19 C12 H12 106.9
C8 C12 H12 106.9
B29 C12 H12 106.9
C39 C13 C27 115.3(4)
C39 C13 H13A 108.5
C27 C13 H13A 108.5
C39 C13 H13B 108.5
C27 C13 H13B 108.5
H13A C13 H13B 107.5
C28 C14 C18 123.2(4)
C28 C14 C2 117.6(4)
C18 C14 C2 119.2(4)
C24 C15 C7 121.4(4)
C24 C15 H15 119.3
C7 C15 H15 119.3
C18 C16 C9 120.5(4)
C18 C16 H16 119.7
C9 C16 H16 119.7
N36 C17 C26 110.3(3)
N36 C17 H17A 109.6
C26 C17 H17A 109.6
N36 C17 H17B 109.6
C26 C17 H17B 109.6
H17A C17 H17B 108.1
C16 C18 C14 121.1(5)
C16 C18 H18 119.4
C14 C18 H18 119.4
C30 C19 C12 111.7(3)
C30 C19 H19A 109.3
C12 C19 H19A 109.3
C30 C19 H19B 109.3
C12 C19 H19B 109.3
H19A C19 H19B 107.9
C21 C20 C7 121.0(4)
C21 C20 H20 119.5
C7 C20 H20 119.5
C20 C21 C10 121.9(5)
C20 C21 H21 119.0
C10 C21 H21 119.0
N36 C22 C31 110.2(4)
N36 C22 H22A 109.6
C31 C22 H22A 109.6
N36 C22 H22B 109.6
C31 C22 H22B 109.6
H22A C22 H22B 108.1
C28 C23 C25 120.8(5)
C28 C23 H23 119.6
C25 C23 H23 119.6
C15 C24 C11 120.8(4)
C15 C24 H24 119.6
C11 C24 H24 119.6
C34 C25 C23 120.6(4)
C34 C25 H25 119.7
C23 C25 H25 119.7
O37 C26 C17 111.9(4)
O37 C26 H26A 109.2
C17 C26 H26A 109.2
O37 C26 H26B 109.2
C17 C26 H26B 109.2
H26A C26 H26B 107.9
C13 C27 C30 115.6(4)
C13 C27 H27A 108.4
C30 C27 H27A 108.4
C13 C27 H27B 108.4
C30 C27 H27B 108.4
H27A C27 H27B 107.5
C23 C28 C14 121.5(4)
C23 C28 H28 119.3
C14 C28 H28 119.3
C19 C30 C27 113.7(3)
C19 C30 H30A 108.8
C27 C30 H30A 108.8
C19 C30 H30B 108.8
C27 C30 H30B 108.8
H30A C30 H30B 107.7
O37 C31 C22 111.1(4)
O37 C31 H31A 109.4
C22 C31 H31A 109.4
O37 C31 H31B 109.4
C22 C31 H31B 109.4
H31A C31 H31B 108.0
C39 C32 H32A 109.5
C39 C32 H32B 109.5
H32A C32 H32B 109.5
C39 C32 H32C 109.5
H32A C32 H32C 109.5
H32B C32 H32C 109.5
C7 C33 C6 119.4(4)
C7 C33 C5 119.7(4)
C6 C33 C5 120.8(4)
C25 C34 N35 122.6(4)
C25 C34 C2 119.6(4)
N35 C34 C2 117.9(4)
C32 C39 C13 116.0(5)
C32 C39 H39A 108.3
C13 C39 H39A 108.3
C32 C39 H39B 108.3
C13 C39 H39B 108.3
H39A C39 H39B 107.4
N4 B29 N35 115.6(4)
N4 B29 C12 121.3(4)
N35 B29 C12 122.8(4)
N1 B38 N2 116.0(4)
N1 B38 C8 121.9(4)
N2 B38 C8 122.0(4)

loop_
_geom_bond_atom_site_label_1
_geom_bond_atom_site_label_2
_geom_bond_distance
O37 C26 1.429(5)
O37 C31 1.429(5)
N1 C5 1.384(5)
N1 B38 1.409(6)
N1 H1 0.8800
N2 C6 1.400(5)
N2 B38 1.413(5)
N2 H2 0.8800
N4 C3 1.391(5)
N4 B29 1.407(5)
N4 H4 0.8800
N35 C34 1.398(5)
N35 B29 1.419(6)
N35 H35 0.8800
N36 C17 1.456(5)
N36 C22 1.472(5)
N36 C8 1.486(5)
C2 C34 1.415(5)
C2 C3 1.418(5)
C2 C14 1.423(6)
C3 C9 1.366(5)
C5 C10 1.387(6)
C5 C33 1.430(5)
C6 C11 1.368(5)
C6 C33 1.423(5)
C7 C20 1.399(6)
C7 C15 1.416(6)
C7 C33 1.415(5)
C8 C12 1.562(5)
C8 B38 1.595(6)
C8 H8 1.0000
C9 C16 1.405(6)
C9 H9 0.9500
C10 C21 1.397(6)
C10 H10 0.9500
C11 C24 1.399(6)
C11 H11 0.9500
C12 C19 1.525(5)
C12 B29 1.590(6)
C12 H12 1.0000
C13 C39 1.484(7)
C13 C27 1.519(6)
C13 H13A 0.9900
C13 H13B 0.9900
C14 C28 1.404(6)
C14 C18 1.407(5)
C15 C24 1.359(6)
C15 H15 0.9500
C16 C18 1.351(6)
C16 H16 0.9500
C17 C26 1.511(6)
C17 H17A 0.9900
C17 H17B 0.9900
C18 H18 0.9500
C19 C30 1.518(6)
C19 H19A 0.9900
C19 H19B 0.9900
C20 C21 1.353(6)
C20 H20 0.9500
C21 H21 0.9500
C22 C31 1.508(6)
C22 H22A 0.9900
C22 H22B 0.9900
C23 C28 1.356(6)
C23 C25 1.386(6)
C23 H23 0.9500
C24 H24 0.9500
C25 C34 1.369(6)
C25 H25 0.9500
C26 H26A 0.9900
C26 H26B 0.9900
C27 C30 1.534(6)
C27 H27A 0.9900
C27 H27B 0.9900
C28 H28 0.9500
C30 H30A 0.9900
C30 H30B 0.9900
C31 H31A 0.9900
C31 H31B 0.9900
C32 C39 1.478(6)
C32 H32A 0.9800
C32 H32B 0.9800
C32 H32C 0.9800
C39 H39A 0.9900
C39 H39B 0.9900

loop_
_geom_torsion_atom_site_label_1
_geom_torsion_atom_site_label_2
_geom_torsion_atom_site_label_3
_geom_torsion_atom_site_label_4
_geom_torsion
B29 N4 C3 C9 178.8(4)
B29 N4 C3 C2 -3.0(5)
C34 C2 C3 C9 -177.9(4)
C14 C2 C3 C9 0.4(5)
C34 C2 C3 N4 3.9(5)
C14 C2 C3 N4 -177.8(3)
B38 N1 C5 C10 174.2(4)
B38 N1 C5 C33 -6.2(6)
B38 N2 C6 C11 176.9(4)
B38 N2 C6 C33 -3.7(6)
C17 N36 C8 C12 -51.6(5)
C22 N36 C8 C12 -172.2(3)
C17 N36 C8 B38 -174.5(4)
C22 N36 C8 B38 65.0(4)
N4 C3 C9 C16 177.9(4)
C2 C3 C9 C16 -0.2(6)
N1 C5 C10 C21 178.4(4)
C33 C5 C10 C21 -1.2(6)
N2 C6 C11 C24 176.8(4)
C33 C6 C11 C24 -2.6(6)
N36 C8 C12 C19 -49.1(5)
B38 C8 C12 C19 73.3(5)
N36 C8 C12 B29 -177.2(3)
B38 C8 C12 B29 -54.8(4)
C34 C2 C14 C28 -0.1(6)
C3 C2 C14 C28 -178.5(3)
C34 C2 C14 C18 178.9(3)
C3 C2 C14 C18 0.5(6)
C20 C7 C15 C24 177.5(4)
C33 C7 C15 C24 -3.3(6)
C3 C9 C16 C18 -1.0(6)
C22 N36 C17 C26 -59.5(5)
C8 N36 C17 C26 178.2(4)
C9 C16 C18 C14 1.9(6)
C28 C14 C18 C16 177.3(4)
C2 C14 C18 C16 -1.7(6)
C8 C12 C19 C30 162.1(4)
B29 C12 C19 C30 -73.3(5)
C15 C7 C20 C21 -179.4(4)
C33 C7 C20 C21 1.3(7)
C7 C20 C21 C10 -0.3(7)
C5 C10 C21 C20 0.3(7)
C17 N36 C22 C31 60.4(4)
C8 N36 C22 C31 -174.4(3)
C7 C15 C24 C11 2.3(7)
C6 C11 C24 C15 0.7(7)
C28 C23 C25 C34 1.4(7)
C31 O37 C26 C17 -55.5(5)
N36 C17 C26 O37 58.7(5)
C39 C13 C27 C30 -172.0(5)
C25 C23 C28 C14 -0.3(7)
C18 C14 C28 C23 -179.3(4)
C2 C14 C28 C23 -0.3(6)
C12 C19 C30 C27 -165.9(4)
C13 C27 C30 C19 173.9(4)
C26 O37 C31 C22 55.9(5)
N36 C22 C31 O37 -59.7(5)
C20 C7 C33 C6 -179.4(4)
C15 C7 C33 C6 1.3(6)
C20 C7 C33 C5 -2.2(6)
C15 C7 C33 C5 178.5(3)
C11 C6 C33 C7 1.5(6)
N2 C6 C33 C7 -177.9(3)
C11 C6 C33 C5 -175.5(4)
N2 C6 C33 C5 5.0(6)
N1 C5 C33 C7 -177.4(3)
C10 C5 C33 C7 2.2(6)
N1 C5 C33 C6 -0.3(5)
C10 C5 C33 C6 179.3(4)
C23 C25 C34 N35 177.6(4)
C23 C25 C34 C2 -1.8(6)
B29 N35 C34 C25 175.4(4)
B29 N35 C34 C2 -5.1(5)
C3 C2 C34 C25 179.5(4)
C14 C2 C34 C25 1.2(6)
C3 C2 C34 N35 0.0(5)
C14 C2 C34 N35 -178.3(3)
C27 C13 C39 C32 -177.3(5)
C3 N4 B29 N35 -1.7(6)
C3 N4 B29 C12 172.3(4)
C34 N35 B29 N4 5.9(5)
C34 N35 B29 C12 -168.0(4)
C19 C12 B29 N4 150.0(4)
C8 C12 B29 N4 -83.0(4)
C19 C12 B29 N35 -36.4(5)
C8 C12 B29 N35 90.6(4)
C5 N1 B38 N2 7.4(6)
C5 N1 B38 C8 -169.8(4)
C6 N2 B38 N1 -2.2(6)
C6 N2 B38 C8 175.0(4)
N36 C8 B38 N1 -142.7(4)
C12 C8 B38 N1 92.7(5)
N36 C8 B38 N2 40.2(5)
C12 C8 B38 N2 -84.4(5)
